data_4116887
loop_
_publ_author_name
'Wojciech M. Wolf'
'Marcin Stasiak'
'Miroslav T. Leplawy'
'Alberto Bianco'
'Fernando Formaggio'
'Marco Crisma'
'Claudio Toniolo'

_publ_section_title
;
 Destabilization of the 310-Helix in Peptides Based on
 C\a-Tetrasubstituted \a-Amino Acids by Main-Chain to Side-Chain Hydrogen
 Bonds
;
_journal_name_full 'Journal of the American Chemical Society'
_journal_page_first 11558
_journal_page_last 11566
_journal_paper_doi 10.1021/ja982194c
_journal_volume 120
_journal_year 1998
_chemical_formula_sum 'C30 H43 N3 O12'
_chemical_formula_weight 637.67
_chemical_name_common Z-[HmS(Ipr)]3-OMe
_chemical_name_systematic
; 
 ? 
;
_space_group_IT_number 2
_symmetry_cell_setting triclinic
_symmetry_space_group_name_Hall '-P 1'
_symmetry_space_group_name_H-M 'P -1'
_atom_sites_solution_hydrogens geom
_atom_sites_solution_primary direct
_atom_sites_solution_secondary difmap
_audit_creation_method SHELXL-97
_cell_angle_alpha 84.47(3)
_cell_angle_beta 80.20(3)
_cell_angle_gamma 77.90(3)
_cell_formula_units_Z 2
_cell_length_a 11.243(2)
_cell_length_b 11.451(2)
_cell_length_c 13.122(3)
_cell_measurement_reflns_used 90
_cell_measurement_temperature 293
_cell_measurement_theta_max 22
_cell_measurement_theta_min 8
_cell_volume 1624.5(6)
_computing_cell_refinement 'KM4 (Kuma Diffraction, 1994)'
_computing_data_collection 'KM4 (Kuma Diffraction, 1994)'
_computing_data_reduction 'XPREP (Siemens, 1990)'
_computing_molecular_graphics 'XP (Siemens, 1990)'
_computing_publication_material 'SHELXL-97 (Sheldrick, 1997)'
_computing_structure_refinement 'SHELXL-97 (Sheldrick, 1997)'
_computing_structure_solution 'SHELXS-97 (Sheldrick, 1990)'
_diffrn_ambient_temperature 293
_diffrn_measured_fraction_theta_full 0.949
_diffrn_measured_fraction_theta_max 0.949
_diffrn_measurement_device_type 'Kuma Diffraction KM4'
_diffrn_measurement_method \w--2\q
_diffrn_radiation_monochromator graphite
_diffrn_radiation_source 'fine-focus sealed tube'
_diffrn_radiation_type CuK\a
_diffrn_radiation_wavelength 1.54178
_diffrn_reflns_av_R_equivalents 0.0420
_diffrn_reflns_av_sigmaI/netI 0.0856
_diffrn_reflns_limit_h_max 14
_diffrn_reflns_limit_h_min -14
_diffrn_reflns_limit_k_max 14
_diffrn_reflns_limit_k_min -14
_diffrn_reflns_limit_l_max 1
_diffrn_reflns_limit_l_min -16
_diffrn_reflns_number 7653
_diffrn_reflns_theta_full 80.90
_diffrn_reflns_theta_max 80.90
_diffrn_reflns_theta_min 3.42
_diffrn_standards_decay_% 1
_diffrn_standards_interval_count 100
_diffrn_standards_number 3
_exptl_absorpt_coefficient_mu 0.849
_exptl_absorpt_correction_type 'not applied'
_exptl_crystal_colour colourless
_exptl_crystal_density_diffrn 1.304
_exptl_crystal_description prism
_exptl_crystal_F_000 680
_exptl_crystal_size_max 0.3
_exptl_crystal_size_mid 0.1
_exptl_crystal_size_min 0.1
_refine_diff_density_max 0.271
_refine_diff_density_min -0.321
_refine_diff_density_rms 0.051
_refine_ls_extinction_coef 0.0034(7)
_refine_ls_extinction_expression Fc^*^=kFc[1+0.001xFc^2^\l^3^/sin(2\q)]^-1/4^
_refine_ls_extinction_method SHELXL
_refine_ls_goodness_of_fit_ref 1.026
_refine_ls_hydrogen_treatment mixed
_refine_ls_matrix_type full
_refine_ls_number_parameters 579
_refine_ls_number_reflns 6792
_refine_ls_number_restraints 0
_refine_ls_restrained_S_all 1.026
_refine_ls_R_factor_all 0.0865
_refine_ls_R_factor_gt 0.0467
_refine_ls_shift/su_max 0.006
_refine_ls_shift/su_mean 0.001
_refine_ls_structure_factor_coef Fsqd
_refine_ls_weighting_details 'w=1/[\s^2^(Fo^2^)+(0.1171P)^2^+0.0623P] where P=(Fo^2^+2Fc^2^)/3'
_refine_ls_weighting_scheme calc
_refine_ls_wR_factor_gt 0.1472
_refine_ls_wR_factor_ref 0.1716
_reflns_number_gt 4393
_reflns_number_total 6792
_reflns_threshold_expression >2sigma(I)
_cod_data_source_file ja982194c_2.cif
_cod_data_source_block (tripeptide)
_cod_original_cell_volume 1624.5(5)
_cod_database_code 4116887

loop_
_symmetry_equiv_pos_as_xyz
'x, y, z'
'-x, -y, -z'

loop_
_atom_site_label
_atom_site_type_symbol
_atom_site_fract_x
_atom_site_fract_y
_atom_site_fract_z
_atom_site_U_iso_or_equiv
_atom_site_adp_type
_atom_site_occupancy
_atom_site_calc_flag
N1 N 0.47471(14) 0.40174(14) 0.17577(12) 0.0473(3) Uani 1 d
H1 H 0.514(2) 0.442(2) 0.1276(18) 0.057(6) Uiso 1 d
N2 N 0.46986(16) 0.15995(15) 0.18173(15) 0.0567(4) Uani 1 d
H2 H 0.528(2) 0.1877(19) 0.1548(16) 0.046(5) Uiso 1 d
O1 O 0.60095(14) 0.44099(14) 0.27356(12) 0.0618(4) Uani 1 d
O2 O 0.44181(15) 0.35433(17) 0.34841(12) 0.0728(5) Uani 1 d
O3 O 0.35841(10) 0.50253(11) 0.00164(10) 0.0468(3) Uani 1 d
O4 O 0.23748(12) 0.56589(11) 0.15602(10) 0.0527(3) Uani 1 d
O5 O 0.26232(13) 0.20576(13) 0.22633(13) 0.0636(4) Uani 1 d
C1 C 0.7464(2) 0.3179(2) 0.37489(16) 0.0576(5) Uani 1 d
C2 C 0.7173(3) 0.2088(2) 0.4093(2) 0.0719(6) Uani 1 d
H20 H 0.629(3) 0.205(3) 0.437(2) 0.091(9) Uiso 1 d
C3 C 0.8066(4) 0.1080(3) 0.4114(3) 0.0985(11) Uani 1 d
H30 H 0.781(4) 0.033(4) 0.437(3) 0.140(15) Uiso 1 d
C4 C 0.9267(4) 0.1154(5) 0.3796(3) 0.1129(15) Uani 1 d
H40 H 0.982(6) 0.046(6) 0.383(4) 0.19(2) Uiso 1 d
C5 C 0.9589(3) 0.2231(5) 0.3424(3) 0.1117(14) Uani 1 d
H50 H 1.042(5) 0.235(4) 0.317(3) 0.148(15) Uiso 1 d
C6 C 0.8672(3) 0.3260(4) 0.3404(2) 0.0849(8) Uani 1 d
H60 H 0.883(3) 0.402(3) 0.315(3) 0.108(12) Uiso 1 d
C7 C 0.6471(3) 0.4272(2) 0.3719(2) 0.0662(6) Uani 1 d
H71 H 0.578(2) 0.419(2) 0.431(2) 0.070(7) Uiso 1 d
H72 H 0.681(3) 0.498(3) 0.377(2) 0.084(8) Uiso 1 d
C8 C 0.50003(17) 0.39561(18) 0.27289(15) 0.0516(4) Uani 1 d
C9 C 0.36532(15) 0.36569(16) 0.15425(14) 0.0453(4) Uani 1 d
C10 C 0.24595(17) 0.44744(18) 0.20130(17) 0.0528(4) Uani 1 d
H101 H 0.174(2) 0.415(2) 0.1899(17) 0.062(6) Uiso 1 d
H102 H 0.246(2) 0.452(2) 0.2712(19) 0.058(6) Uiso 1 d
C11 C 0.36982(17) 0.37957(17) 0.03658(15) 0.0479(4) Uani 1 d
H111 H 0.448(2) 0.341(2) 0.0017(17) 0.058(6) Uiso 1 d
H112 H 0.308(2) 0.346(2) 0.0187(17) 0.056(6) Uiso 1 d
C12 C 0.24695(15) 0.57749(17) 0.04675(15) 0.0492(4) Uani 1 d
C13 C 0.2612(2) 0.7042(2) 0.0156(2) 0.0637(6) Uani 1 d
H131 H 0.333(3) 0.717(2) 0.050(2) 0.081(8) Uiso 1 d
H132 H 0.190(2) 0.757(2) 0.0451(19) 0.070(7) Uiso 1 d
H133 H 0.275(3) 0.714(3) -0.060(2) 0.087(9) Uiso 1 d
C14 C 0.1367(2) 0.5487(3) 0.0090(2) 0.0666(6) Uani 1 d
H141 H 0.148(3) 0.553(3) -0.069(3) 0.097(10) Uiso 1 d
H142 H 0.123(2) 0.466(3) 0.031(2) 0.079(8) Uiso 1 d
H143 H 0.068(3) 0.609(3) 0.036(2) 0.075(7) Uiso 1 d
C15 C 0.36014(17) 0.23590(17) 0.19288(16) 0.0508(4) Uani 1 d
N3 N 0.67663(15) -0.12180(15) 0.21838(14) 0.0533(4) Uani 1 d
H3 H 0.629(2) -0.161(2) 0.258(2) 0.072(7) Uiso 1 d
O6 O 0.42938(14) -0.15296(12) 0.18231(11) 0.0582(4) Uani 1 d
O7 O 0.44032(13) -0.11583(12) 0.34928(10) 0.0520(3) Uani 1 d
O8 O 0.69681(14) 0.05456(14) 0.13553(15) 0.0747(5) Uani 1 d
O9 O 0.78918(13) -0.33435(13) 0.32250(11) 0.0582(4) Uani 1 d
O10 O 0.85917(14) -0.16493(13) 0.35292(11) 0.0605(4) Uani 1 d
O11 O 0.7603(2) -0.1688(2) 0.01299(15) 0.0931(6) Uani 1 d
O12 O 0.94375(14) -0.13966(16) 0.03547(11) 0.0680(4) Uani 1 d
C16 C 0.49181(17) 0.03271(16) 0.21110(15) 0.0492(4) Uani 1 d
C17 C 0.4424(2) 0.00833(18) 0.32634(16) 0.0531(4) Uani 1 d
H171 H 0.355(2) 0.0530(19) 0.3463(16) 0.048(5) Uiso 1 d
H172 H 0.493(2) 0.028(2) 0.3682(18) 0.058(6) Uiso 1 d
C18 C 0.4296(2) -0.0326(2) 0.14428(17) 0.0593(5) Uani 1 d
H181 H 0.339(2) 0.004(2) 0.1445(17) 0.061(6) Uiso 1 d
H182 H 0.478(2) -0.036(2) 0.076(2) 0.068(7) Uiso 1 d
C19 C 0.37406(19) -0.16588(18) 0.28677(16) 0.0544(4) Uani 1 d
C20 C 0.2375(2) -0.1092(3) 0.3022(3) 0.0748(7) Uani 1 d
H201 H 0.209(3) -0.130(3) 0.380(3) 0.107(11) Uiso 1 d
H202 H 0.202(3) -0.155(3) 0.265(3) 0.109(11) Uiso 1 d
H203 H 0.225(3) -0.016(4) 0.287(3) 0.121(12) Uiso 1 d
C21 C 0.3969(3) -0.2976(2) 0.3153(3) 0.0770(7) Uani 1 d
H211 H 0.492(3) -0.329(3) 0.305(3) 0.107(11) Uiso 1 d
H212 H 0.360(3) -0.338(3) 0.267(3) 0.109(11) Uiso 1 d
H213 H 0.363(3) -0.319(3) 0.390(2) 0.085(8) Uiso 1 d
C22 C 0.63113(17) -0.00957(17) 0.18613(16) 0.0522(4) Uani 1 d
C23 C 0.80342(17) -0.17871(16) 0.18633(14) 0.0473(4) Uani 1 d
C24 C 0.8154(2) -0.31246(17) 0.21418(17) 0.0551(5) Uani 1 d
H241 H 0.903(2) -0.350(2) 0.1869(18) 0.066(7) Uiso 1 d
H242 H 0.752(2) -0.346(2) 0.1871(19) 0.069(7) Uiso 1 d
C25 C 0.89017(19) -0.1354(2) 0.24531(16) 0.0538(4) Uani 1 d
H251 H 0.982(2) -0.178(2) 0.2182(18) 0.064(6) Uiso 1 d
H252 H 0.880(2) -0.050(2) 0.2416(18) 0.061(6) Uiso 1 d
C26 C 0.8638(2) -0.2878(2) 0.38136(16) 0.0584(5) Uani 1 d
C27 C 0.8003(4) -0.2950(4) 0.4917(2) 0.0875(8) Uani 1 d
H271 H 0.714(3) -0.248(3) 0.490(2) 0.085(9) Uiso 1 d
H272 H 0.805(3) -0.384(3) 0.506(3) 0.106(11) Uiso 1 d
H273 H 0.853(4) -0.259(4) 0.541(3) 0.147(15) Uiso 1 d
C28 C 0.9948(3) -0.3585(3) 0.3674(3) 0.0825(8) Uani 1 d
H281 H 1.037(3) -0.351(3) 0.294(3) 0.102(10) Uiso 1 d
H282 H 1.039(3) -0.338(3) 0.416(3) 0.110(11) Uiso 1 d
H283 H 0.985(3) -0.433(4) 0.398(3) 0.113(12) Uiso 1 d
C29 C 0.83196(19) -0.16080(18) 0.06833(16) 0.0551(5) Uani 1 d
C30 C 0.9755(4) -0.1240(4) -0.0765(2) 0.0901(9) Uani 1 d
H301 H 0.920(3) -0.059(3) -0.099(2) 0.087(9) Uiso 1 d
H302 H 1.066(4) -0.112(4) -0.102(3) 0.139(14) Uiso 1 d
H303 H 0.963(4) -0.196(4) -0.112(3) 0.134(14) Uiso 1 d

loop_
_atom_site_aniso_label
_atom_site_aniso_U_11
_atom_site_aniso_U_22
_atom_site_aniso_U_33
_atom_site_aniso_U_23
_atom_site_aniso_U_13
_atom_site_aniso_U_12
N1 0.0409(7) 0.0458(8) 0.0527(8) 0.0087(6) -0.0030(6) -0.0114(6)
N2 0.0433(8) 0.0374(9) 0.0827(12) 0.0157(8) -0.0028(7) -0.0070(6)
O1 0.0612(8) 0.0623(9) 0.0662(9) 0.0097(7) -0.0211(7) -0.0194(7)
O2 0.0621(9) 0.0948(13) 0.0580(8) 0.0184(8) -0.0049(7) -0.0220(8)
O3 0.0375(6) 0.0426(7) 0.0546(7) 0.0067(5) -0.0029(5) -0.0026(5)
O4 0.0475(7) 0.0425(7) 0.0610(8) 0.0019(6) -0.0005(5) -0.0018(5)
O5 0.0467(7) 0.0517(8) 0.0879(10) 0.0156(7) -0.0023(6) -0.0154(6)
C1 0.0612(12) 0.0605(12) 0.0546(10) -0.0031(9) -0.0168(9) -0.0134(9)
C2 0.0807(16) 0.0552(13) 0.0763(15) -0.0036(11) -0.0098(12) -0.0079(11)
C3 0.127(3) 0.0636(18) 0.094(2) -0.0118(15) -0.0232(19) 0.0120(18)
C4 0.109(3) 0.117(3) 0.097(2) -0.037(2) -0.037(2) 0.042(3)
C5 0.0591(17) 0.176(4) 0.099(2) -0.042(3) -0.0153(15) -0.002(2)
C6 0.0673(16) 0.109(2) 0.0843(18) -0.0078(17) -0.0142(13) -0.0285(16)
C7 0.0749(15) 0.0560(13) 0.0724(14) -0.0031(10) -0.0273(12) -0.0112(11)
C8 0.0459(9) 0.0474(10) 0.0576(10) 0.0064(8) -0.0062(7) -0.0062(7)
C9 0.0362(8) 0.0408(9) 0.0549(9) 0.0064(7) -0.0033(6) -0.0059(6)
C10 0.0420(9) 0.0468(10) 0.0608(11) 0.0087(8) 0.0022(8) -0.0031(7)
C11 0.0421(9) 0.0396(9) 0.0592(10) 0.0010(8) -0.0065(7) -0.0044(7)
C12 0.0364(8) 0.0465(10) 0.0598(10) 0.0037(8) -0.0058(7) -0.0015(7)
C13 0.0517(11) 0.0468(11) 0.0843(16) 0.0083(10) -0.0056(10) -0.0003(9)
C14 0.0421(10) 0.0673(15) 0.0913(17) -0.0040(13) -0.0191(10) -0.0061(9)
C15 0.0445(9) 0.0422(10) 0.0623(11) 0.0077(8) -0.0058(7) -0.0078(7)
N3 0.0457(8) 0.0386(8) 0.0705(10) 0.0090(7) -0.0040(7) -0.0061(6)
O6 0.0689(9) 0.0476(8) 0.0597(8) -0.0002(6) -0.0090(6) -0.0176(6)
O7 0.0602(8) 0.0413(7) 0.0534(7) 0.0094(5) -0.0092(6) -0.0127(5)
O8 0.0513(8) 0.0484(9) 0.1118(13) 0.0229(8) 0.0037(8) -0.0075(6)
O9 0.0624(8) 0.0471(8) 0.0629(8) 0.0084(6) -0.0056(6) -0.0146(6)
O10 0.0731(9) 0.0569(8) 0.0527(7) -0.0036(6) -0.0066(6) -0.0177(7)
O11 0.1097(15) 0.1173(17) 0.0703(11) -0.0004(10) -0.0300(10) -0.0524(13)
O12 0.0576(8) 0.0829(11) 0.0545(8) 0.0080(7) -0.0006(6) -0.0060(7)
C16 0.0472(9) 0.0386(9) 0.0592(10) 0.0071(8) -0.0077(7) -0.0079(7)
C17 0.0606(11) 0.0430(10) 0.0556(10) 0.0024(8) -0.0091(8) -0.0121(8)
C18 0.0682(13) 0.0552(12) 0.0555(11) 0.0094(9) -0.0129(10) -0.0176(10)
C19 0.0556(10) 0.0479(11) 0.0604(11) 0.0050(8) -0.0080(8) -0.0165(8)
C20 0.0557(12) 0.0808(19) 0.0891(18) 0.0031(14) -0.0094(11) -0.0214(12)
C21 0.097(2) 0.0466(13) 0.0898(19) 0.0104(12) -0.0153(15) -0.0265(13)
C22 0.0482(9) 0.0385(9) 0.0654(11) 0.0080(8) -0.0039(8) -0.0074(7)
C23 0.0465(9) 0.0413(9) 0.0515(9) -0.0004(7) -0.0046(7) -0.0062(7)
C24 0.0631(12) 0.0395(10) 0.0598(11) -0.0008(8) -0.0077(9) -0.0060(8)
C25 0.0558(11) 0.0511(11) 0.0553(10) 0.0017(8) -0.0075(8) -0.0156(8)
C26 0.0622(11) 0.0557(12) 0.0555(11) 0.0068(9) -0.0078(9) -0.0130(9)
C27 0.105(2) 0.093(2) 0.0599(14) 0.0082(14) 0.0004(14) -0.0264(19)
C28 0.0686(16) 0.083(2) 0.089(2) 0.0157(16) -0.0224(14) -0.0016(14)
C29 0.0619(11) 0.0450(10) 0.0587(11) 0.0006(8) -0.0108(9) -0.0117(8)
C30 0.096(2) 0.106(3) 0.0539(13) 0.0153(14) 0.0034(13) -0.0067(19)

loop_
_atom_type_symbol
_atom_type_description
_atom_type_scat_dispersion_real
_atom_type_scat_dispersion_imag
_atom_type_scat_source
C C 0.0181 0.0091 'International Tables Vol C Tables 4.2.6.8 and 6.1.1.4'
H H 0.0000 0.0000 'International Tables Vol C Tables 4.2.6.8 and 6.1.1.4'
N N 0.0311 0.0180 'International Tables Vol C Tables 4.2.6.8 and 6.1.1.4'
O O 0.0492 0.0322 'International Tables Vol C Tables 4.2.6.8 and 6.1.1.4'

loop_
_geom_angle_atom_site_label_1
_geom_angle_atom_site_label_2
_geom_angle_atom_site_label_3
_geom_angle
C8 N1 C9 121.32(16)
C8 N1 H1 119.0(15)
C9 N1 H1 118.2(15)
C15 N2 C16 126.29(17)
C15 N2 H2 116.6(16)
C16 N2 H2 117.1(16)
C8 O1 C7 115.82(18)
C11 O3 C12 114.07(14)
C12 O4 C10 115.59(15)
C2 C1 C6 119.7(3)
C2 C1 C7 120.3(2)
C6 C1 C7 119.9(3)
C3 C2 C1 121.1(3)
C3 C2 H20 120.0(18)
C1 C2 H20 118.9(18)
C4 C3 C2 119.7(4)
C4 C3 H30 122(3)
C2 C3 H30 118(3)
C3 C4 C5 120.8(3)
C3 C4 H40 116(4)
C5 C4 H40 123(4)
C4 C5 C6 119.3(3)
C4 C5 H50 126(3)
C6 C5 H50 115(3)
C1 C6 C5 119.4(4)
C1 C6 H60 117(2)
C5 C6 H60 123(2)
O1 C7 C1 110.15(19)
O1 C7 H71 109.7(15)
C1 C7 H71 109.1(15)
O1 C7 H72 107.0(17)
C1 C7 H72 109.4(17)
H71 C7 H72 111(2)
O2 C8 N1 125.13(19)
O2 C8 O1 124.74(19)
N1 C8 O1 110.13(16)
N1 C9 C11 106.73(14)
N1 C9 C15 112.33(15)
C11 C9 C15 109.70(15)
N1 C9 C10 112.35(16)
C11 C9 C10 106.78(15)
C15 C9 C10 108.77(15)
O4 C10 C9 111.06(15)
O4 C10 H101 109.5(14)
C9 C10 H101 109.4(14)
O4 C10 H102 106.9(15)
C9 C10 H102 109.7(14)
H101 C10 H102 110(2)
O3 C11 C9 110.10(15)
O3 C11 H111 105.1(14)
C9 C11 H111 111.1(14)
O3 C11 H112 112.2(14)
C9 C11 H112 109.4(14)
H111 C11 H112 108.9(19)
O4 C12 O3 109.55(14)
O4 C12 C13 105.83(17)
O3 C12 C13 106.26(15)
O4 C12 C14 112.60(18)
O3 C12 C14 110.53(17)
C13 C12 C14 111.77(18)
C12 C13 H131 105.7(16)
C12 C13 H132 109.4(16)
H131 C13 H132 107(2)
C12 C13 H133 108.4(18)
H131 C13 H133 114(2)
H132 C13 H133 112(2)
C12 C14 H141 111.2(19)
C12 C14 H142 113.6(16)
H141 C14 H142 105(2)
C12 C14 H143 104.5(16)
H141 C14 H143 111(2)
H142 C14 H143 112(2)
O5 C15 N2 124.16(18)
O5 C15 C9 121.17(16)
N2 C15 C9 114.60(16)
C22 N3 C23 122.07(17)
C22 N3 H3 118.9(18)
C23 N3 H3 119.0(18)
C19 O6 C18 114.33(16)
C19 O7 C17 115.30(15)
C24 O9 C26 115.02(16)
C26 O10 C25 115.71(16)
C29 O12 C30 114.9(2)
N2 C16 C22 105.15(16)
N2 C16 C18 110.05(16)
C22 C16 C18 108.62(17)
N2 C16 C17 111.31(16)
C22 C16 C17 112.32(17)
C18 C16 C17 109.30(16)
O7 C17 C16 110.83(16)
O7 C17 H171 106.2(12)
C16 C17 H171 112.1(12)
O7 C17 H172 106.8(14)
C16 C17 H172 110.5(14)
H171 C17 H172 110.1(18)
O6 C18 C16 111.98(16)
O6 C18 H181 104.2(13)
C16 C18 H181 112.7(13)
O6 C18 H182 106.4(16)
C16 C18 H182 107.3(15)
H181 C18 H182 114(2)
O6 C19 O7 108.20(15)
O6 C19 C21 105.95(19)
O7 C19 C21 105.91(19)
O6 C19 C20 111.9(2)
O7 C19 C20 112.00(19)
C21 C19 C20 112.5(2)
C19 C20 H201 103.4(19)
C19 C20 H202 105(2)
H201 C20 H202 106(3)
C19 C20 H203 111(2)
H201 C20 H203 111(3)
H202 C20 H203 120(3)
C19 C21 H211 107.5(19)
C19 C21 H212 109(2)
H211 C21 H212 109(3)
C19 C21 H213 113.9(17)
H211 C21 H213 108(3)
H212 C21 H213 110(3)
O8 C22 N3 121.78(18)
O8 C22 C16 121.49(17)
N3 C22 C16 116.67(17)
N3 C23 C24 107.93(16)
N3 C23 C25 111.40(16)
C24 C23 C25 106.59(16)
N3 C23 C29 107.96(16)
C24 C23 C29 107.84(16)
C25 C23 C29 114.86(16)
O9 C24 C23 110.34(16)
O9 C24 H241 111.1(14)
C23 C24 H241 106.0(14)
O9 C24 H242 103.7(14)
C23 C24 H242 111.7(15)
H241 C24 H242 114(2)
O10 C25 C23 109.10(16)
O10 C25 H251 110.1(13)
C23 C25 H251 108.5(13)
O10 C25 H252 103.3(14)
C23 C25 H252 112.9(14)
H251 C25 H252 112.7(19)
O10 C26 O9 109.70(16)
O10 C26 C27 106.3(2)
O9 C26 C27 105.1(2)
O10 C26 C28 111.7(2)
O9 C26 C28 111.0(2)
C27 C26 C28 112.7(2)
C26 C27 H271 104.7(17)
C26 C27 H272 101.8(19)
H271 C27 H272 114(3)
C26 C27 H273 109(2)
H271 C27 H273 114(3)
H272 C27 H273 113(3)
C26 C28 H281 111.8(19)
C26 C28 H282 111(2)
H281 C28 H282 113(3)
C26 C28 H283 102(2)
H281 C28 H283 120(3)
H282 C28 H283 97(3)
O11 C29 O12 124.6(2)
O11 C29 C23 122.4(2)
O12 C29 C23 113.04(17)
O12 C30 H301 107.3(19)
O12 C30 H302 114(2)
H301 C30 H302 110(3)
O12 C30 H303 111(2)
H301 C30 H303 106(3)
H302 C30 H303 108(3)

loop_
_geom_bond_atom_site_label_1
_geom_bond_atom_site_label_2
_geom_bond_distance
N1 C8 1.345(3)
N1 C9 1.455(2)
N1 H1 0.86(2)
N2 C15 1.346(2)
N2 C16 1.451(2)
N2 H2 0.80(2)
O1 C8 1.345(2)
O1 C7 1.453(3)
O2 C8 1.205(2)
O3 C11 1.424(2)
O3 C12 1.432(2)
O4 C12 1.415(2)
O4 C10 1.418(2)
O5 C15 1.219(2)
C1 C2 1.372(3)
C1 C6 1.377(4)
C1 C7 1.494(3)
C2 C3 1.363(4)
C2 H20 1.01(3)
C3 C4 1.362(6)
C3 H30 0.98(5)
C4 C5 1.379(6)
C4 H40 0.90(6)
C5 C6 1.394(6)
C5 H50 0.97(5)
C6 H60 0.94(4)
C7 H71 1.01(3)
C7 H72 0.97(3)
C9 C11 1.530(3)
C9 C15 1.533(3)
C9 C10 1.537(2)
C10 H101 0.99(2)
C10 H102 0.92(2)
C11 H111 0.96(2)
C11 H112 0.93(2)
C12 C13 1.503(3)
C12 C14 1.517(3)
C13 H131 1.03(3)
C13 H132 0.94(3)
C13 H133 0.98(3)
C14 H141 1.01(3)
C14 H142 1.00(3)
C14 H143 0.96(3)
N3 C22 1.336(2)
N3 C23 1.447(2)
N3 H3 0.85(3)
O6 C19 1.413(2)
O6 C18 1.421(3)
O7 C19 1.426(2)
O7 C17 1.429(2)
O8 C22 1.221(2)
O9 C24 1.411(3)
O9 C26 1.439(3)
O10 C26 1.413(3)
O10 C25 1.421(2)
O11 C29 1.194(3)
O12 C29 1.322(3)
O12 C30 1.455(3)
C16 C22 1.527(3)
C16 C18 1.540(3)
C16 C17 1.540(3)
C17 H171 1.02(2)
C17 H172 0.93(2)
C18 H181 1.01(2)
C18 H182 0.96(3)
C19 C21 1.498(3)
C19 C20 1.523(3)
C20 H201 1.04(4)
C20 H202 0.93(4)
C20 H203 1.05(4)
C21 H211 1.04(4)
C21 H212 1.01(4)
C21 H213 1.02(3)
C23 C24 1.523(3)
C23 C25 1.527(3)
C23 C29 1.530(3)
C24 H241 1.00(3)
C24 H242 1.01(3)
C25 H251 1.06(2)
C25 H252 0.95(2)
C26 C27 1.504(3)
C26 C28 1.515(4)
C27 H271 1.01(3)
C27 H272 1.01(4)
C27 H273 1.10(5)
C28 H281 1.00(4)
C28 H282 0.95(4)
C28 H283 0.93(4)
C30 H301 0.92(3)
C30 H302 1.05(5)
C30 H303 1.03(4)

loop_
_geom_torsion_atom_site_label_1
_geom_torsion_atom_site_label_2
_geom_torsion_atom_site_label_3
_geom_torsion_atom_site_label_4
_geom_torsion
C6 C1 C2 C3 1.0(4)
C7 C1 C2 C3 179.2(2)
C1 C2 C3 C4 0.5(5)
C2 C3 C4 C5 -1.9(5)
C3 C4 C5 C6 1.9(5)
C2 C1 C6 C5 -1.0(4)
C7 C1 C6 C5 -179.2(2)
C4 C5 C6 C1 -0.4(5)
C8 O1 C7 C1 95.0(2)
C2 C1 C7 O1 -88.0(3)
C6 C1 C7 O1 90.2(3)
C9 N1 C8 O2 4.8(3)
C9 N1 C8 O1 -175.95(15)
C7 O1 C8 O2 6.2(3)
C7 O1 C8 N1 -173.06(17)
C8 N1 C9 C11 -177.61(16)
C8 N1 C9 C15 -57.3(2)
C8 N1 C9 C10 65.7(2)
C12 O4 C10 C9 55.3(2)
N1 C9 C10 O4 63.9(2)
C11 C9 C10 O4 -52.8(2)
C15 C9 C10 O4 -171.08(16)
C12 O3 C11 C9 -59.11(19)
N1 C9 C11 O3 -65.63(18)
C15 C9 C11 O3 172.43(14)
C10 C9 C11 O3 54.72(19)
C10 O4 C12 O3 -54.7(2)
C10 O4 C12 C13 -168.89(16)
C10 O4 C12 C14 68.7(2)
C11 O3 C12 O4 56.5(2)
C11 O3 C12 C13 170.44(17)
C11 O3 C12 C14 -68.1(2)
C16 N2 C15 O5 -2.9(4)
C16 N2 C15 C9 -179.75(18)
N1 C9 C15 O5 145.66(19)
C11 C9 C15 O5 -95.8(2)
C10 C9 C15 O5 20.7(3)
N1 C9 C15 N2 -37.4(2)
C11 C9 C15 N2 81.1(2)
C10 C9 C15 N2 -162.43(18)
C15 N2 C16 C22 -177.8(2)
C15 N2 C16 C18 65.4(3)
C15 N2 C16 C17 -55.9(3)
C19 O7 C17 C16 -54.9(2)
N2 C16 C17 O7 167.63(16)
C22 C16 C17 O7 -74.8(2)
C18 C16 C17 O7 45.9(2)
C19 O6 C18 C16 56.0(2)
N2 C16 C18 O6 -169.35(17)
C22 C16 C18 O6 76.0(2)
C17 C16 C18 O6 -46.8(2)
C18 O6 C19 O7 -60.0(2)
C18 O6 C19 C21 -173.19(19)
C18 O6 C19 C20 63.9(2)
C17 O7 C19 O6 60.1(2)
C17 O7 C19 C21 173.35(19)
C17 O7 C19 C20 -63.7(2)
C23 N3 C22 O8 -6.8(3)
C23 N3 C22 C16 170.31(17)
N2 C16 C22 O8 -11.0(3)
C18 C16 C22 O8 106.8(2)
C17 C16 C22 O8 -132.2(2)
N2 C16 C22 N3 171.89(18)
C18 C16 C22 N3 -70.3(2)
C17 C16 C22 N3 50.7(2)
C22 N3 C23 C24 -166.03(19)
C22 N3 C23 C25 77.3(2)
C22 N3 C23 C29 -49.7(2)
C26 O9 C24 C23 -56.7(2)
N3 C23 C24 O9 -63.2(2)
C25 C23 C24 O9 56.5(2)
C29 C23 C24 O9 -179.62(16)
C26 O10 C25 C23 58.3(2)
N3 C23 C25 O10 61.0(2)
C24 C23 C25 O10 -56.5(2)
C29 C23 C25 O10 -175.85(15)
C25 O10 C26 O9 -53.9(2)
C25 O10 C26 C27 -167.1(2)
C25 O10 C26 C28 69.6(3)
C24 O9 C26 O10 52.8(2)
C24 O9 C26 C27 166.7(2)
C24 O9 C26 C28 -71.2(2)
C30 O12 C29 O11 1.0(4)
C30 O12 C29 C23 179.1(2)
N3 C23 C29 O11 -40.5(3)
C24 C23 C29 O11 75.8(3)
C25 C23 C29 O11 -165.5(2)
N3 C23 C29 O12 141.38(17)
C24 C23 C29 O12 -102.2(2)
C25 C23 C29 O12 16.4(2)

loop_
_cod_related_entry_id
_cod_related_entry_database
_cod_related_entry_code
1 ChemSpider 9181936
